data_7247959
loop_
_publ_author_name
'Nechipadappu, Sunil Kumar'
'Swain, Debasish'

_publ_section_title
;
 New drug--drug and drug--nutraceutical salts of anti-emetic drug
 domperidone: structural and physicochemical aspects of new salts
;
_journal_issue 7
_journal_name_full CrystEngComm
_journal_page_first 926
_journal_page_last 942
_journal_paper_doi 10.1039/D3CE01000G
_journal_volume 26
_journal_year 2024
_chemical_formula_moiety 'C22 H25 Cl N5 O2, C8 H7 O3, 2(H2 O)'
_chemical_formula_sum 'C30 H36 Cl N5 O7'
_chemical_formula_weight 614.09
_chemical_name_common 'Domperidone mandelate dihydrate'
_chemical_name_systematic 'Domperidone mandelate dihydrate'
_space_group_crystal_system monoclinic
_space_group_IT_number 14
_space_group_name_Hall '-P 2yn'
_space_group_name_H-M_alt 'P 1 21/n 1'
_atom_sites_solution_hydrogens mixed
_atom_sites_solution_primary difmap
_atom_sites_solution_secondary difmap
_audit_creation_method SHELXL-2019/3
_audit_update_record
;
2023-09-26 deposited with the CCDC.	2024-01-03 downloaded from the CCDC.
;
_cell_angle_alpha 90
_cell_angle_beta 91.6760(10)
_cell_angle_gamma 90
_cell_formula_units_Z 4
_cell_length_a 9.3478(2)
_cell_length_b 12.5278(2)
_cell_length_c 25.5542(4)
_cell_measurement_reflns_used 7500
_cell_measurement_temperature 294(2)
_cell_measurement_theta_max 21.40
_cell_measurement_theta_min 2.277
_cell_volume 2991.30(9)
_computing_cell_refinement '<i>SAINT</i> (Bruker, 2016)'
_computing_data_collection '<i>APEX3</i> (Bruker, 2016)'
_computing_data_reduction 'Bruker SAINT'
_computing_molecular_graphics 'Bruker SHELXTL'
_computing_publication_material 'Bruker SHELXTL'
_computing_structure_refinement '<i>SHELXL2014</i> (Sheldrick, 2015)'
_computing_structure_solution '<i>SHELXT</i> (Sheldrick, 2015)'
_diffrn_ambient_temperature 294(2)
_diffrn_measured_fraction_theta_full 0.980
_diffrn_measured_fraction_theta_max 0.916
_diffrn_measurement_device_type 'Bruker D8 QUEST PHOTON-III'
_diffrn_measurement_method '\w and \f'
_diffrn_radiation_type MoK\a
_diffrn_radiation_wavelength 0.71073
_diffrn_reflns_av_R_equivalents 0.0949
_diffrn_reflns_av_unetI/netI 0.1177
_diffrn_reflns_Laue_measured_fraction_full 0.980
_diffrn_reflns_Laue_measured_fraction_max 0.916
_diffrn_reflns_limit_h_max 13
_diffrn_reflns_limit_h_min -13
_diffrn_reflns_limit_k_max 17
_diffrn_reflns_limit_k_min -17
_diffrn_reflns_limit_l_max 35
_diffrn_reflns_limit_l_min -35
_diffrn_reflns_number 41578
_diffrn_reflns_point_group_measured_fraction_full 0.980
_diffrn_reflns_point_group_measured_fraction_max 0.916
_diffrn_reflns_theta_full 25.242
_diffrn_reflns_theta_max 31.072
_diffrn_reflns_theta_min 2.277
_exptl_absorpt_coefficient_mu 0.183
_exptl_absorpt_correction_T_max 0.7461
_exptl_absorpt_correction_T_min 0.4450
_exptl_absorpt_correction_type multi-scan
_exptl_absorpt_process_details
;
 SADABS 2016/2: Krause, L., Herbst-Irmer, R., Sheldrick G.M. & Stalke D.,
 J. Appl. Cryst. 48 (2015) 3-10
;
_exptl_crystal_density_diffrn 1.364
_exptl_crystal_description block
_exptl_crystal_F_000 1296
_exptl_crystal_recrystallization_method 'Re-crystallisation from solvent'
_exptl_crystal_size_max 0.140
_exptl_crystal_size_mid 0.120
_exptl_crystal_size_min 0.100
_refine_diff_density_max 0.364
_refine_diff_density_min -0.337
_refine_diff_density_rms 0.054
_refine_ls_extinction_method none
_refine_ls_goodness_of_fit_ref 0.943
_refine_ls_hydrogen_treatment mixed
_refine_ls_matrix_type full
_refine_ls_number_parameters 435
_refine_ls_number_reflns 8786
_refine_ls_number_restraints 4
_refine_ls_restrained_S_all 0.943
_refine_ls_R_factor_all 0.1754
_refine_ls_R_factor_gt 0.0588
_refine_ls_shift/su_max 0.000
_refine_ls_shift/su_mean 0.000
_refine_ls_structure_factor_coef Fsqd
_refine_ls_weighting_details 'w=1/[\s^2^(Fo^2^)+(0.0878P)^2^] where P=(Fo^2^+2Fc^2^)/3'
_refine_ls_weighting_scheme calc
_refine_ls_wR_factor_gt 0.1392
_refine_ls_wR_factor_ref 0.1928
_reflns_Friedel_coverage 0.000
_reflns_number_gt 3419
_reflns_number_total 8786
_reflns_threshold_expression 'I > 2\s(I)'
_cod_data_source_file d3ce01000g2.cif
_cod_data_source_block KB707_0m_a
_cod_depositor_comments 'Adding full bibliography for 7247958--7247965.cif.'
_cod_original_sg_symbol_H-M 'P 21/n'
_cod_database_code 7247959
_shelx_shelxl_version_number 2019/3
_shelx_space_group_comment
;
The symmetry employed for this shelxl refinement is uniquely defined
by the following loop, which should always be used as a source of
symmetry information in preference to the above space-group names.
They are only intended as comments.
;
_shelx_estimated_absorpt_t_min 0.975
_shelx_estimated_absorpt_t_max 0.982

loop_
_space_group_symop_operation_xyz
'x, y, z'
'-x+1/2, y+1/2, -z+1/2'
'-x, -y, -z'
'x-1/2, -y-1/2, z-1/2'

loop_
_atom_site_label
_atom_site_type_symbol
_atom_site_fract_x
_atom_site_fract_y
_atom_site_fract_z
_atom_site_U_iso_or_equiv
_atom_site_adp_type
_atom_site_occupancy
_atom_site_site_symmetry_order
_atom_site_calc_flag
_atom_site_refinement_flags_posn
_atom_site_refinement_flags_adp
_atom_site_refinement_flags_occupancy
_atom_site_disorder_assembly
_atom_site_disorder_group
C1 C 0.4002(3) 0.63280(19) 0.51809(9) 0.0496(6) Uani 1 1 d . . . . .
C2 C 0.3537(3) 0.64587(19) 0.46638(10) 0.0520(6) Uani 1 1 d . . . . .
H2 H 0.256253 0.649748 0.458196 0.062 Uiso 1 1 calc R U . . .
C3 C 0.4528(3) 0.65326(19) 0.42649(9) 0.0491(6) Uani 1 1 d . . . . .
H3 H 0.423024 0.662232 0.391730 0.059 Uiso 1 1 calc R U . . .
C4 C 0.5960(3) 0.64677(18) 0.44053(8) 0.0429(6) Uani 1 1 d . . . . .
C5 C 0.6398(3) 0.63105(18) 0.49276(9) 0.0427(6) Uani 1 1 d . . . . .
C6 C 0.5423(3) 0.62392(18) 0.53260(9) 0.0489(6) Uani 1 1 d . . . . .
H6 H 0.571719 0.613654 0.567319 0.059 Uiso 1 1 calc R U . . .
C7 C 0.8390(3) 0.63962(18) 0.44536(9) 0.0434(6) Uani 1 1 d . . . . .
C8 C 0.7363(3) 0.67625(19) 0.35560(8) 0.0425(6) Uani 1 1 d . . . . .
H8 H 0.838318 0.687121 0.349579 0.051 Uiso 1 1 calc R U . . .
C9 C 0.6861(3) 0.5844(2) 0.32110(8) 0.0493(6) Uani 1 1 d . . . . .
H9A H 0.586589 0.568931 0.327727 0.059 Uiso 1 1 calc R U . . .
H9B H 0.741867 0.521159 0.329786 0.059 Uiso 1 1 calc R U . . .
C10 C 0.7018(3) 0.6107(2) 0.26319(8) 0.0499(6) Uani 1 1 d . . . . .
H10A H 0.802428 0.618630 0.255791 0.060 Uiso 1 1 calc R U . . .
H10B H 0.663926 0.552269 0.242080 0.060 Uiso 1 1 calc R U . . .
Cl1 Cl 0.27164(8) 0.62547(6) 0.56630(3) 0.0681(3) Uani 1 1 d . . . . .
C11 C 0.6745(3) 0.80251(19) 0.28247(8) 0.0474(6) Uani 1 1 d . . . . .
H11A H 0.619256 0.865742 0.273386 0.057 Uiso 1 1 calc R U . . .
H11B H 0.774102 0.817333 0.275706 0.057 Uiso 1 1 calc R U . . .
C12 C 0.6591(3) 0.77844(19) 0.34026(8) 0.0457(6) Uani 1 1 d . . . . .
H12A H 0.698147 0.837210 0.360846 0.055 Uiso 1 1 calc R U . . .
H12B H 0.558443 0.771711 0.347856 0.055 Uiso 1 1 calc R U . . .
C13 C 0.6373(3) 0.7429(2) 0.19233(8) 0.0540(7) Uani 1 1 d . . . . .
H13A H 0.734028 0.768090 0.187305 0.065 Uiso 1 1 calc R U . . .
H13B H 0.573100 0.802370 0.185245 0.065 Uiso 1 1 calc R U . . .
C14 C 0.6045(3) 0.6556(2) 0.15231(9) 0.0548(7) Uani 1 1 d . . . . .
H14A H 0.619670 0.683917 0.117582 0.066 Uiso 1 1 calc R U . . .
H14B H 0.671641 0.597501 0.158100 0.066 Uiso 1 1 calc R U . . .
C15 C 0.4545(3) 0.6116(2) 0.15393(9) 0.0517(6) Uani 1 1 d . . . . .
H15A H 0.436455 0.586064 0.188951 0.062 Uiso 1 1 calc R U . . .
H15B H 0.386379 0.668051 0.145720 0.062 Uiso 1 1 calc R U . . .
C16 C 0.4712(3) 0.4210(2) 0.12802(10) 0.0534(7) Uani 1 1 d . . . . .
C17 C 0.3724(3) 0.4261(2) 0.04635(9) 0.0468(6) Uani 1 1 d . . . . .
C18 C 0.3174(3) 0.4052(2) -0.00324(10) 0.0579(7) Uani 1 1 d . . . . .
H18 H 0.316869 0.336451 -0.016964 0.069 Uiso 1 1 calc R U . . .
C19 C 0.2633(3) 0.4901(2) -0.03162(10) 0.0598(7) Uani 1 1 d . . . . .
H19 H 0.225689 0.478256 -0.065204 0.072 Uiso 1 1 calc R U . . .
C20 C 0.2634(3) 0.5917(2) -0.01176(10) 0.0580(7) Uani 1 1 d . . . . .
H20 H 0.224859 0.646845 -0.032026 0.070 Uiso 1 1 calc R U . . .
C21 C 0.3194(3) 0.6141(2) 0.03769(9) 0.0507(6) Uani 1 1 d . . . . .
H21 H 0.320210 0.683170 0.051002 0.061 Uiso 1 1 calc R U . . .
C22 C 0.3741(3) 0.52939(19) 0.06644(9) 0.0435(6) Uani 1 1 d . . . . .
N1 N 0.7876(2) 0.62565(16) 0.49421(8) 0.0463(5) Uani 1 1 d . . . . .
H1N H 0.838(2) 0.6104(17) 0.5244(9) 0.038(6) Uiso 1 1 d . . . . .
N2 N 0.7214(2) 0.65319(15) 0.41176(7) 0.0430(5) Uani 1 1 d . . . . .
N3 N 0.6242(2) 0.71119(16) 0.24876(7) 0.0427(5) Uani 1 1 d . . . . .
H3N H 0.536(3) 0.703(2) 0.2541(9) 0.055(8) Uiso 1 1 d . . . . .
N4 N 0.4343(2) 0.52471(16) 0.11676(7) 0.0458(5) Uani 1 1 d . . . . .
N5 N 0.4315(3) 0.3610(2) 0.08532(9) 0.0557(6) Uani 1 1 d . . . . .
H5N H 0.458(4) 0.293(3) 0.0818(12) 0.090(11) Uiso 1 1 d . . . . .
O1 O 0.96550(18) 0.64078(13) 0.43230(6) 0.0519(4) Uani 1 1 d . . . . .
O2 O 0.5300(2) 0.39102(16) 0.16930(7) 0.0726(6) Uani 1 1 d . . . . .
C23 C 0.2726(3) 0.7244(3) 0.25763(11) 0.0582(7) Uani 1 1 d . . . . .
C25 C 0.0857(3) 0.6353(2) 0.20355(10) 0.0543(7) Uani 1 1 d . . . . .
C26 C 0.1195(3) 0.5275(3) 0.20352(12) 0.0641(8) Uani 1 1 d . . . . .
H26 H 0.152106 0.494675 0.234273 0.077 Uiso 1 1 calc R U . . .
C27 C 0.1049(3) 0.4685(3) 0.15786(13) 0.0714(9) Uani 1 1 d . . . . .
H27 H 0.128494 0.396413 0.158252 0.086 Uiso 1 1 calc R U . . .
C28 C 0.0567(3) 0.5142(3) 0.11249(13) 0.0725(9) Uani 1 1 d . . . . .
H28 H 0.047852 0.473950 0.081997 0.087 Uiso 1 1 calc R U . . .
C29 C 0.0213(3) 0.6205(3) 0.11215(11) 0.0714(9) Uani 1 1 d . . . . .
H29 H -0.013365 0.652008 0.081358 0.086 Uiso 1 1 calc R U . . .
C30 C 0.0366(3) 0.6811(2) 0.15713(11) 0.0636(7) Uani 1 1 d . . . . .
H30 H 0.013675 0.753371 0.156208 0.076 Uiso 1 1 calc R U . . .
C24 C 0.112(2) 0.7150(10) 0.2517(7) 0.046(3) Uani 0.562(5) 1 d . . P A 1
H24 H 0.078484 0.678368 0.282993 0.055 Uiso 0.562(5) 1 calc R U P A 1
O3 O 0.0285(5) 0.7943(4) 0.24369(15) 0.0893(17) Uani 0.562(5) 1 d . . P A 1
H3A H 0.035817 0.835778 0.268460 0.134 Uiso 0.562(5) 1 calc R U P A 1
C24D C 0.111(3) 0.6804(13) 0.2536(10) 0.054(4) Uani 0.438(5) 1 d . . P A 2
H24D H 0.057985 0.747537 0.249850 0.065 Uiso 0.438(5) 1 calc R U P A 2
O3D O 0.0624(6) 0.6451(5) 0.3008(2) 0.097(2) Uani 0.438(5) 1 d . . P A 2
H3DA H 0.129207 0.619429 0.318149 0.146 Uiso 0.438(5) 1 calc R U P A 2
O4 O 0.3204(2) 0.80102(18) 0.23362(8) 0.0784(6) Uani 1 1 d . . . . .
O5 O 0.3486(2) 0.65983(18) 0.28305(8) 0.0796(6) Uani 1 1 d . . . . .
O1W O 0.0821(3) 0.4322(2) 0.40855(9) 0.0742(6) Uani 1 1 d D . . . .
H1W H 0.143(3) 0.438(3) 0.3843(11) 0.135(17) Uiso 1 1 d D . . . .
H2W H 0.045(7) 0.495(2) 0.409(3) 0.26(3) Uiso 1 1 d D . . . .
O2W O 0.2999(3) 0.4550(2) 0.33547(9) 0.0885(7) Uani 1 1 d D . . . .
H3W H 0.257(4) 0.407(2) 0.3160(13) 0.133 Uiso 1 1 d D U . . .
H4W H 0.295(4) 0.5183(15) 0.3214(15) 0.133 Uiso 1 1 d D U . . .

loop_
_atom_site_aniso_label
_atom_site_aniso_U_11
_atom_site_aniso_U_22
_atom_site_aniso_U_33
_atom_site_aniso_U_23
_atom_site_aniso_U_13
_atom_site_aniso_U_12
C1 0.0608(17) 0.0400(15) 0.0489(14) -0.0031(11) 0.0166(13) 0.0022(13)
C2 0.0472(15) 0.0472(16) 0.0620(16) -0.0034(12) 0.0083(12) 0.0024(12)
C3 0.0453(15) 0.0570(16) 0.0450(13) 0.0003(12) 0.0045(11) 0.0016(13)
C4 0.0465(14) 0.0438(14) 0.0386(13) -0.0026(10) 0.0044(10) -0.0002(11)
C5 0.0506(15) 0.0349(14) 0.0428(13) -0.0026(10) 0.0040(11) 0.0018(11)
C6 0.0654(18) 0.0389(14) 0.0429(13) -0.0008(11) 0.0095(12) 0.0032(13)
C7 0.0499(15) 0.0369(14) 0.0435(13) -0.0012(10) 0.0004(11) 0.0036(11)
C8 0.0451(14) 0.0490(15) 0.0336(12) -0.0015(10) 0.0025(10) 0.0014(12)
C9 0.0579(16) 0.0483(15) 0.0417(13) -0.0044(11) 0.0022(11) 0.0062(13)
C10 0.0534(16) 0.0516(16) 0.0449(14) -0.0112(11) 0.0033(11) 0.0053(12)
Cl1 0.0785(5) 0.0585(5) 0.0692(5) 0.0001(3) 0.0340(4) 0.0026(4)
C11 0.0528(15) 0.0492(15) 0.0401(12) -0.0050(11) 0.0040(11) -0.0058(12)
C12 0.0530(15) 0.0462(15) 0.0379(12) -0.0040(11) 0.0006(11) 0.0014(12)
C13 0.0559(16) 0.0722(19) 0.0342(12) 0.0000(12) 0.0052(11) -0.0159(14)
C14 0.0527(16) 0.0770(19) 0.0348(12) -0.0051(12) 0.0047(11) -0.0153(14)
C15 0.0510(16) 0.0674(18) 0.0368(13) -0.0076(12) 0.0013(11) -0.0023(13)
C16 0.0461(15) 0.0642(19) 0.0503(15) 0.0112(14) 0.0062(12) 0.0039(14)
C17 0.0476(15) 0.0465(16) 0.0464(14) 0.0027(12) 0.0038(11) -0.0026(12)
C18 0.0624(18) 0.0546(18) 0.0568(16) -0.0164(14) 0.0039(13) -0.0102(14)
C19 0.0592(18) 0.077(2) 0.0423(15) -0.0045(14) -0.0053(13) -0.0079(15)
C20 0.0635(18) 0.0607(19) 0.0494(15) 0.0057(14) -0.0058(13) 0.0031(14)
C21 0.0586(17) 0.0462(15) 0.0470(14) 0.0004(12) -0.0011(12) 0.0002(13)
C22 0.0468(14) 0.0435(15) 0.0403(13) -0.0007(11) 0.0022(11) -0.0014(12)
N1 0.0524(13) 0.0496(13) 0.0367(11) 0.0008(9) -0.0020(10) 0.0047(10)
N2 0.0416(11) 0.0502(12) 0.0371(10) -0.0026(9) 0.0000(9) 0.0021(10)
N3 0.0390(12) 0.0553(14) 0.0339(10) -0.0042(9) 0.0024(9) -0.0054(11)
N4 0.0533(13) 0.0461(13) 0.0377(11) 0.0004(9) -0.0024(9) 0.0003(10)
N5 0.0603(15) 0.0445(15) 0.0626(15) 0.0047(12) 0.0069(11) 0.0022(12)
O1 0.0422(10) 0.0569(11) 0.0564(10) 0.0012(8) -0.0012(8) 0.0013(8)
O2 0.0652(13) 0.0928(15) 0.0595(11) 0.0290(11) -0.0036(10) 0.0132(11)
C23 0.0467(16) 0.066(2) 0.0621(17) -0.0203(15) 0.0001(14) 0.0048(16)
C25 0.0371(14) 0.069(2) 0.0570(17) 0.0044(15) -0.0006(12) -0.0102(13)
C26 0.0538(17) 0.070(2) 0.0674(19) 0.0118(16) -0.0080(14) -0.0127(15)
C27 0.0590(19) 0.063(2) 0.091(2) 0.0029(18) -0.0097(17) -0.0166(16)
C28 0.0591(19) 0.084(3) 0.074(2) -0.0055(18) -0.0039(16) -0.0243(18)
C29 0.064(2) 0.093(3) 0.0572(18) 0.0136(17) -0.0117(14) -0.0159(18)
C30 0.0528(17) 0.0654(19) 0.0724(19) 0.0133(16) -0.0027(14) -0.0022(15)
C24 0.043(4) 0.039(7) 0.057(4) 0.001(5) 0.009(3) 0.004(6)
O3 0.078(3) 0.116(4) 0.074(3) -0.040(2) -0.005(2) 0.040(3)
C24D 0.036(5) 0.038(9) 0.088(7) 0.012(8) 0.007(4) 0.011(7)
O3D 0.066(4) 0.149(6) 0.078(4) 0.002(3) 0.027(3) 0.000(4)
O4 0.0644(14) 0.0776(15) 0.0933(16) -0.0119(12) 0.0046(11) -0.0140(12)
O5 0.0572(13) 0.0828(16) 0.0978(16) 0.0005(12) -0.0128(12) 0.0017(12)
O1W 0.0731(16) 0.0857(17) 0.0640(14) 0.0089(12) 0.0038(12) 0.0101(13)
O2W 0.0986(19) 0.0944(19) 0.0725(15) -0.0020(13) 0.0027(13) -0.0016(16)

loop_
_atom_type_symbol
_atom_type_description
_atom_type_scat_dispersion_real
_atom_type_scat_dispersion_imag
_atom_type_scat_source
C C 0.0033 0.0016 'International Tables Vol C Tables 4.2.6.8 and 6.1.1.4'
H H 0.0000 0.0000 'International Tables Vol C Tables 4.2.6.8 and 6.1.1.4'
Cl Cl 0.1484 0.1585 'International Tables Vol C Tables 4.2.6.8 and 6.1.1.4'
N N 0.0061 0.0033 'International Tables Vol C Tables 4.2.6.8 and 6.1.1.4'
O O 0.0106 0.0060 'International Tables Vol C Tables 4.2.6.8 and 6.1.1.4'

loop_
_geom_angle_atom_site_label_1
_geom_angle_atom_site_label_2
_geom_angle_atom_site_label_3
_geom_angle
_geom_angle_site_symmetry_1
_geom_angle_site_symmetry_3
_geom_angle_publ_flag
C6 C1 C2 122.7(2) . . ?
C6 C1 Cl1 119.01(19) . . ?
C2 C1 Cl1 118.3(2) . . ?
C1 C2 C3 120.3(2) . . ?
C4 C3 C2 117.7(2) . . ?
C3 C4 C5 120.8(2) . . ?
C3 C4 N2 132.8(2) . . ?
C5 C4 N2 106.4(2) . . ?
N1 C5 C6 130.8(2) . . ?
N1 C5 C4 107.3(2) . . ?
C6 C5 C4 121.9(2) . . ?
C1 C6 C5 116.6(2) . . ?
O1 C7 N1 127.9(2) . . ?
O1 C7 N2 125.3(2) . . ?
N1 C7 N2 106.8(2) . . ?
N2 C8 C12 111.08(17) . . ?
N2 C8 C9 112.39(19) . . ?
C12 C8 C9 110.74(19) . . ?
C8 C9 C10 111.3(2) . . ?
N3 C10 C9 111.20(18) . . ?
N3 C11 C12 111.73(19) . . ?
C8 C12 C11 111.20(18) . . ?
N3 C13 C14 115.7(2) . . ?
C15 C14 C13 114.4(2) . . ?
N4 C15 C14 111.0(2) . . ?
O2 C16 N5 128.2(3) . . ?
O2 C16 N4 124.8(3) . . ?
N5 C16 N4 107.0(2) . . ?
C18 C17 N5 132.7(2) . . ?
C18 C17 C22 121.0(2) . . ?
N5 C17 C22 106.3(2) . . ?
C19 C18 C17 117.4(2) . . ?
C20 C19 C18 121.8(2) . . ?
C19 C20 C21 121.6(3) . . ?
C22 C21 C20 117.1(2) . . ?
C21 C22 N4 131.2(2) . . ?
C21 C22 C17 121.2(2) . . ?
N4 C22 C17 107.6(2) . . ?
C7 N1 C5 110.4(2) . . ?
C7 N2 C4 109.15(18) . . ?
C7 N2 C8 122.10(19) . . ?
C4 N2 C8 128.67(19) . . ?
C10 N3 C11 111.08(18) . . ?
C10 N3 C13 114.02(19) . . ?
C11 N3 C13 108.44(18) . . ?
C16 N4 C22 109.1(2) . . ?
C16 N4 C15 123.0(2) . . ?
C22 N4 C15 127.9(2) . . ?
C16 N5 C17 110.0(2) . . ?
O4 C23 O5 123.8(3) . . ?
O4 C23 C24 112.7(5) . . ?
O5 C23 C24 123.5(5) . . ?
O4 C23 C24D 126.2(8) . . ?
O5 C23 C24D 109.3(7) . . ?
C30 C25 C26 118.3(3) . . ?
C30 C25 C24D 130.8(8) . . ?
C26 C25 C24D 110.9(8) . . ?
C30 C25 C24 116.1(5) . . ?
C26 C25 C24 125.4(5) . . ?
C27 C26 C25 120.2(3) . . ?
C28 C27 C26 121.1(3) . . ?
C27 C28 C29 119.2(3) . . ?
C28 C29 C30 120.6(3) . . ?
C29 C30 C25 120.6(3) . . ?
O3 C24 C23 123.7(11) . . ?
O3 C24 C25 106.6(13) . . ?
C23 C24 C25 104.7(10) . . ?
O3D C24D C25 128.0(15) . . ?
O3D C24D C23 112.8(18) . . ?
C25 C24D C23 109.1(15) . . ?

loop_
_geom_bond_atom_site_label_1
_geom_bond_atom_site_label_2
_geom_bond_distance
_geom_bond_site_symmetry_2
_geom_bond_publ_flag
C1 C6 1.373(4) . ?
C1 C2 1.389(4) . ?
C1 Cl1 1.749(2) . ?
C2 C3 1.400(3) . ?
C3 C4 1.378(3) . ?
C4 C5 1.399(3) . ?
C4 N2 1.405(3) . ?
C5 N1 1.382(3) . ?
C5 C6 1.389(3) . ?
C7 O1 1.238(3) . ?
C7 N1 1.362(3) . ?
C7 N2 1.386(3) . ?
C8 N2 1.474(3) . ?
C8 C12 1.516(3) . ?
C8 C9 1.516(3) . ?
C9 C10 1.527(3) . ?
C10 N3 1.494(3) . ?
C11 N3 1.499(3) . ?
C11 C12 1.518(3) . ?
C13 N3 1.504(3) . ?
C13 C14 1.522(3) . ?
C14 C15 1.508(3) . ?
C15 N4 1.454(3) . ?
C16 O2 1.234(3) . ?
C16 N5 1.367(3) . ?
C16 N4 1.373(3) . ?
C17 C18 1.379(3) . ?
C17 N5 1.389(3) . ?
C17 C22 1.392(3) . ?
C18 C19 1.375(4) . ?
C19 C20 1.370(4) . ?
C20 C21 1.383(3) . ?
C21 C22 1.380(3) . ?
C22 N4 1.390(3) . ?
C23 O4 1.230(3) . ?
C23 O5 1.247(3) . ?
C23 C24 1.51(2) . ?
C23 C24D 1.61(3) . ?
C25 C30 1.384(4) . ?
C25 C26 1.388(4) . ?
C25 C24D 1.41(3) . ?
C25 C24 1.598(19) . ?
C26 C27 1.384(4) . ?
C27 C28 1.358(4) . ?
C28 C29 1.372(4) . ?
C29 C30 1.382(4) . ?
C24 O3 1.274(15) . ?
C24D O3D 1.37(2) . ?

loop_
_geom_hbond_atom_site_label_D
_geom_hbond_atom_site_label_H
_geom_hbond_atom_site_label_A
_geom_hbond_distance_DH
_geom_hbond_distance_HA
_geom_hbond_distance_DA
_geom_hbond_angle_DHA
_geom_hbond_site_symmetry_A
_geom_hbond_publ_flag
N1 H1N O1W 0.91(2) 1.92(2) 2.830(3) 171(2) 3_666 yes
N5 H5N O1 0.90(3) 2.07(3) 2.961(3) 174(3) 2_645 yes
O3^a H3A^a O2 0.82 1.86 2.604(4) 151.1 2 yes
O1W H2W O1 0.864(10) 2.06(2) 2.902(3) 165(7) 1_455 yes
O2W H3W O4 0.869(10) 1.961(12) 2.826(3) 173(4) 2_545 yes
N3 H3N O4 0.84(3) 2.41(3) 3.069(3) 136(2) . yes
N3 H3N O5 0.84(3) 2.00(3) 2.820(3) 164(2) . yes
O1W H1W O2W 0.859(10) 1.962(12) 2.817(3) 173(4) . yes
O2W H4W O5 0.872(10) 2.094(16) 2.936(3) 162(4) . yes
